data_1001724
loop_
_publ_author_name
'Lamire, M'
'Labbe, P'
'Goreaud, M'
'Raveau, B'

_publ_section_title
;
Ba2 P8 W32 O112: Structural study in comparison with the K and Rb
diphosphate tungsten bronzes with hexagonal tunnels
;
_journal_coden_ASTM JSSCBI
_journal_name_full 'Journal of Solid State Chemistry'
_journal_page_first 342
_journal_page_last 348
_journal_paper_doi 10.1016/0022-4596(87)90241-6
_journal_volume 71
_journal_year 1987
_chemical_formula_structural 'Ba2 P8 W32 O112'
_chemical_formula_sum 'Ba2 O112 P8 W32'
_chemical_name_systematic 'Barium diphosphate 32-tungstate'
_space_group_IT_number 12
_symmetry_cell_setting monoclinic
_symmetry_Int_Tables_number 12
_symmetry_space_group_name_Hall '-A 2y'
_symmetry_space_group_name_H-M 'A 1 2/m 1'
_cell_angle_alpha 90
_cell_angle_beta 114.739(6)
_cell_angle_gamma 90
_cell_formula_units_Z 1
_cell_length_a 17.90999(200)
_cell_length_b 7.480(2)
_cell_length_c 17.06059(90)
_cell_volume 2075.8
_refine_ls_R_factor_all 0.038
_cod_database_code 1001724

loop_
_symmetry_equiv_pos_as_xyz
x,y,z
-x,y,-z
-x,-y,-z
x,-y,z
x,1/2+y,1/2+z
-x,1/2+y,1/2-z
-x,1/2-y,1/2-z
x,1/2-y,1/2+z

loop_
_atom_site_aniso_label
_atom_site_aniso_U_11
_atom_site_aniso_U_12
_atom_site_aniso_U_13
_atom_site_aniso_U_22
_atom_site_aniso_U_23
_atom_site_aniso_U_33
Ba1 0.071(3) 0. 0.022(2) 0.008(1) 0. 0.016(2)
W1 0.0038(2) -0.0016(9) 0.0026(2) 0.0040(2) 0.0001(7) 0.0040(3)
W2 0.0035(2) -0.001(1) 0.0021(2) 0.0099(3) -0.0013(8) 0.0029(3)
W3 0.0054(2) -0.001(1) 0.0037(2) 0.0027(2) 0.0004(7) 0.0058(3)
W4 0.0067(2) .000(1) 0.0048(2) 0.0023(2) .0000(8) 0.0076(3)

loop_
_atom_site_label
_atom_site_type_symbol
_atom_site_symmetry_multiplicity
_atom_site_Wyckoff_symbol
_atom_site_fract_x
_atom_site_fract_y
_atom_site_fract_z
_atom_site_occupancy
_atom_site_attached_hydrogens
_atom_site_calc_flag
Ba1 Ba2+ 2 d 0.5 0.5 0.5 1. 0 d
W1 W6+ 8 j 0.25747(3) 0.2491(2) 0.35697(4) 1. 0 d
W2 W6+ 8 j 0.35709(4) 0.2477(3) 0.60271(4) 1. 0 d
W3 W6+ 8 j 0.14923(4) 0.2509(2) 0.61269(4) 1. 0 d
W4 W6+ 8 j 0.05191(4) 0.2505(2) 0.37058(5) 1. 0 d
P1 P5+ 8 j 0.4346(3) 0.2020(7) 0.3261(3) 1. 0 d
O1 O2- 8 j 0.2605(8) 0.230(3) 0.6063(9) 1. 0 d
O2 O2- 4 i 0.271(2) 0. 0.357(2) 1. 0 d
O3 O2- 4 i 0.279(2) 0.5 0.383(2) 1. 0 d
O4 O2- 4 i 0.055(3) 0.5 0.361(3) 1. 0 d
O5 O2- 4 i 0.056(2) 0. 0.381(2) 1. 0 d
O6 O2- 4 i 0.432(4) 0. 0.342(4) 1. 0 d
O7 O2- 8 j 0.4791(8) 0.224(2) 0.1151(9) 1. 0 d
O8 O2- 8 j 0.1638(8) 0.234(3) 0.3700(9) 1. 0 d
O9 O2- 8 j 0.326(1) 0.228(3) 0.490(1) 1. 0 d
O10 O2- 4 i 0.169(2) 0. 0.131(2) 1. 0 d
O11 O2- 4 i 0.150(2) 0.5 0.110(2) 1. 0 d
O12 O2- 4 i 0.362(2) 0.5 0.602(2) 1. 0 d
O13 O2- 4 i 0.382(2) 0. 0.626(2) 1. 0 d
O14 O2- 8 j 0.0525(8) 0.233(3) 0.1247(9) 1. 0 d
O15 O2- 8 j 0.3772(9) 0.285(2) 0.362(1) 1. 0 d
O16 O2- 8 j 0.2152(9) 0.277(2) 0.243(1) 1. 0 d
O17 O2- 8 j 0.413(1) 0.216(3) 0.236(1) 1. 0 d
O18 O2- 8 j 0.103(1) 0.281(2) 0.495(1) 1. 0 d
O19 O2- 4 e 0. 0.25 0.25 1. 0 d

loop_
_atom_type_symbol
_atom_type_oxidation_number
Ba2+ 2.000
W6+ 5.625
P5+ 5.000
O2- -2.000
